data_1504433
loop_
_publ_author_name
'Qin, Yang'
'Cui, Chengzhong'
'J\"akle, Frieder'

_publ_section_title
;
 Tris(1-pyrazolyl)borate (Scorpionate) Functionalized Polymers as
 Scaffolds for Metallopolymers
;
_journal_issue 9
_journal_name_full Macromolecules
_journal_page_first 2972
_journal_paper_doi 10.1021/ma800310v
_journal_volume 41
_journal_year 2008
_chemical_formula_moiety 'C24 H27 B N6 Ru'
_chemical_formula_sum 'C24 H27 B N6 Ru'
_chemical_formula_weight 511.40
_chemical_name_systematic
;
 ?
;
_space_group_IT_number 2
_symmetry_cell_setting triclinic
_symmetry_space_group_name_Hall '-P 1'
_symmetry_space_group_name_H-M 'P -1'
_atom_sites_solution_hydrogens geom
_atom_sites_solution_primary direct
_atom_sites_solution_secondary difmap
_audit_creation_method SHELXL-97
_cell_angle_alpha 71.477(4)
_cell_angle_beta 77.291(6)
_cell_angle_gamma 82.090(5)
_cell_formula_units_Z 2
_cell_length_a 9.3910(10)
_cell_length_b 10.4269(10)
_cell_length_c 12.3173(12)
_cell_measurement_reflns_used 7736
_cell_measurement_temperature 100(2)
_cell_measurement_theta_max 67.75
_cell_measurement_theta_min 3.85
_cell_volume 1112.6(2)
_computing_cell_refinement SMART
_computing_data_collection 'SMART (Bruker, 2000)'
_computing_data_reduction 'SAINT-Plus (Bruker, 2000)'
_computing_molecular_graphics 'SHELXTL (Bruker, 2000)'
_computing_publication_material SHELXTL
_computing_structure_refinement 'SHELXL-97 (Sheldrick, 1997)'
_computing_structure_solution 'SHELXS-97 (Sheldrick, 1997)'
_diffrn_ambient_temperature 100(2)
_diffrn_measured_fraction_theta_full 0.922
_diffrn_measured_fraction_theta_max 0.922
_diffrn_measurement_device_type 'Bruker SMART CCD area-detector'
_diffrn_measurement_method '\f and \w'
_diffrn_radiation_monochromator graphite
_diffrn_radiation_source 'fine-focus sealed tube'
_diffrn_radiation_type CuK\a
_diffrn_radiation_wavelength 1.54178
_diffrn_reflns_av_R_equivalents 0.0261
_diffrn_reflns_av_sigmaI/netI 0.0313
_diffrn_reflns_limit_h_max 10
_diffrn_reflns_limit_h_min -10
_diffrn_reflns_limit_k_max 12
_diffrn_reflns_limit_k_min -12
_diffrn_reflns_limit_l_max 14
_diffrn_reflns_limit_l_min -14
_diffrn_reflns_number 8965
_diffrn_reflns_theta_full 64.97
_diffrn_reflns_theta_max 64.97
_diffrn_reflns_theta_min 3.85
_exptl_absorpt_coefficient_mu 5.888
_exptl_absorpt_correction_T_max 0.7008
_exptl_absorpt_correction_T_min 0.2304
_exptl_absorpt_correction_type numerical
_exptl_absorpt_process_details '(SADABS; Blessing, 1995)'
_exptl_crystal_colour yellow
_exptl_crystal_density_diffrn 1.526
_exptl_crystal_density_method 'not measured'
_exptl_crystal_description paralellopiped
_exptl_crystal_F_000 524
_exptl_crystal_size_max 0.35
_exptl_crystal_size_mid 0.08
_exptl_crystal_size_min 0.07
_refine_diff_density_max 0.651
_refine_diff_density_min -0.310
_refine_diff_density_rms 0.071
_refine_ls_goodness_of_fit_ref 1.046
_refine_ls_hydrogen_treatment constr
_refine_ls_matrix_type full
_refine_ls_number_parameters 292
_refine_ls_number_reflns 3496
_refine_ls_number_restraints 0
_refine_ls_restrained_S_all 1.046
_refine_ls_R_factor_all 0.0254
_refine_ls_R_factor_gt 0.0244
_refine_ls_shift/su_max 0.000
_refine_ls_shift/su_mean 0.000
_refine_ls_structure_factor_coef Fsqd
_refine_ls_weighting_details 'calc w=1/[\s^2^(Fo^2^)+(0.0314P)^2^+0.8659P] where P=(Fo^2^+2Fc^2^)/3'
_refine_ls_weighting_scheme calc
_refine_ls_wR_factor_gt 0.0604
_refine_ls_wR_factor_ref 0.0612
_reflns_number_gt 3364
_reflns_number_total 3496
_reflns_threshold_expression >2sigma(I)
_cod_data_source_file ma800310v-file004.cif
_cod_data_source_block yq1
_cod_depositor_comments
;
The following automatic conversions were performed:

'_symmetry_cell_setting' value 'Triclinic' changed to 'triclinic'
according to /home/saulius/struct/CIF-dictionaries/cif_core.dic
dictionary named 'cif_core.dic' version 2.4.1 from
2010-06-29.

'_exptl_absorpt_correction_type' value 'Numerical'
changed to 'numerical' according to
/home/saulius/struct/CIF-dictionaries/cif_core.dic dictionary named
'cif_core.dic' version 2.4.1 from 2010-06-29.

Automatic conversion script
Id: cif_fix_values 1715 2011-07-08 13:25:40Z adriana 
;
_cod_original_cell_volume 1112.60(19)
_cod_original_sg_symbol_H-M P-1
_cod_database_code 1504433

loop_
_symmetry_equiv_pos_as_xyz
'x, y, z'
'-x, -y, -z'

loop_
_atom_site_label
_atom_site_type_symbol
_atom_site_fract_x
_atom_site_fract_y
_atom_site_fract_z
_atom_site_U_iso_or_equiv
_atom_site_adp_type
_atom_site_occupancy
_atom_site_symmetry_multiplicity
_atom_site_calc_flag
_atom_site_refinement_flags
B1 B 0.4103(3) 0.0344(3) 0.7464(2) 0.0176(6) Uani 1 1 d .
C1 C 0.5138(3) 0.1384(2) 0.6449(2) 0.0181(5) Uani 1 1 d .
N1 N 0.2597(2) 0.01790(19) 0.71923(17) 0.0172(4) Uani 1 1 d .
Ru1 Ru 0.230545(18) -0.200328(16) 0.961527(14) 0.01529(8) Uani 1 1 d .
C2 C 0.6186(3) 0.2035(2) 0.6703(2) 0.0208(5) Uani 1 1 d .
H2 H 0.6264 0.1862 0.7494 0.025 Uiso 1 1 calc R
N2 N 0.1736(2) -0.07849(19) 0.79915(17) 0.0174(4) Uani 1 1 d .
C3 C 0.7107(3) 0.2920(2) 0.5840(2) 0.0214(5) Uani 1 1 d .
H3 H 0.7788 0.3344 0.6056 0.026 Uiso 1 1 calc R
N3 N 0.4949(2) -0.10945(19) 0.77127(17) 0.0174(4) Uani 1 1 d .
C4 C 0.7060(3) 0.3204(2) 0.4660(2) 0.0189(5) Uani 1 1 d .
N4 N 0.4332(2) -0.22026(19) 0.85227(16) 0.0165(4) Uani 1 1 d .
C5 C 0.6103(3) 0.2494(2) 0.4391(2) 0.0209(5) Uani 1 1 d .
H5 H 0.6081 0.2612 0.3597 0.025 Uiso 1 1 calc R
N5 N 0.3699(2) 0.07325(19) 0.86174(17) 0.0171(4) Uani 1 1 d .
C6 C 0.5173(3) 0.1611(2) 0.5266(2) 0.0200(5) Uani 1 1 d .
H6 H 0.4537 0.1145 0.5046 0.024 Uiso 1 1 calc R
N6 N 0.3078(2) -0.01907(19) 0.96206(17) 0.0177(4) Uani 1 1 d .
C7 C 0.8028(3) 0.4252(2) 0.3732(2) 0.0219(5) Uani 1 1 d .
C8 C 0.9646(3) 0.3797(3) 0.3773(3) 0.0342(7) Uani 1 1 d .
H8A H 0.9880 0.2924 0.3609 0.051 Uiso 1 1 calc R
H8B H 0.9829 0.3701 0.4550 0.051 Uiso 1 1 calc R
H8C H 1.0261 0.4477 0.3188 0.051 Uiso 1 1 calc R
C9 C 0.7776(3) 0.4447(3) 0.2505(2) 0.0289(6) Uani 1 1 d .
H9A H 0.8413 0.5124 0.1942 0.043 Uiso 1 1 calc R
H9B H 0.6751 0.4759 0.2463 0.043 Uiso 1 1 calc R
H9C H 0.8002 0.3583 0.2324 0.043 Uiso 1 1 calc R
C10 C 0.7666(3) 0.5622(3) 0.3990(2) 0.0275(6) Uani 1 1 d .
H10A H 0.8277 0.6302 0.3400 0.041 Uiso 1 1 calc R
H10B H 0.7861 0.5527 0.4763 0.041 Uiso 1 1 calc R
H10C H 0.6632 0.5912 0.3972 0.041 Uiso 1 1 calc R
C11 C 0.3766(3) 0.1909(2) 0.8848(2) 0.0196(5) Uani 1 1 d .
H11 H 0.4127 0.2718 0.8295 0.024 Uiso 1 1 calc R
C12 C 0.3229(3) 0.1739(2) 1.0009(2) 0.0215(5) Uani 1 1 d .
H12 H 0.3151 0.2385 1.0420 0.026 Uiso 1 1 calc R
C13 C 0.2824(3) 0.0416(2) 1.0451(2) 0.0196(5) Uani 1 1 d .
H13 H 0.2418 -0.0003 1.1244 0.023 Uiso 1 1 calc R
C14 C 0.1865(3) 0.0871(2) 0.6327(2) 0.0200(5) Uani 1 1 d .
H14 H 0.2215 0.1606 0.5675 0.024 Uiso 1 1 calc R
C15 C 0.0536(3) 0.0343(2) 0.6540(2) 0.0222(5) Uani 1 1 d .
H15 H -0.0201 0.0619 0.6075 0.027 Uiso 1 1 calc R
C16 C 0.0508(3) -0.0692(2) 0.7591(2) 0.0200(5) Uani 1 1 d .
H16 H -0.0280 -0.1255 0.7969 0.024 Uiso 1 1 calc R
C17 C 0.6256(3) -0.1488(2) 0.7148(2) 0.0195(5) Uani 1 1 d .
H17 H 0.6901 -0.0906 0.6546 0.023 Uiso 1 1 calc R
C18 C 0.6501(3) -0.2875(2) 0.7590(2) 0.0212(5) Uani 1 1 d .
H18 H 0.7326 -0.3433 0.7363 0.025 Uiso 1 1 calc R
C19 C 0.5269(3) -0.3271(2) 0.8441(2) 0.0189(5) Uani 1 1 d .
H19 H 0.5113 -0.4180 0.8903 0.023 Uiso 1 1 calc R
C20 C 0.1903(3) -0.4110(2) 1.0385(2) 0.0234(6) Uani 1 1 d .
H20 H 0.2390 -0.4869 1.0073 0.028 Uiso 1 1 calc R
C21 C 0.2389(3) -0.3634(2) 1.1205(2) 0.0208(5) Uani 1 1 d .
H21 H 0.3269 -0.4000 1.1571 0.025 Uiso 1 1 calc R
C22 C 0.1339(3) -0.2588(2) 1.1443(2) 0.0215(5) Uani 1 1 d .
H22 H 0.1376 -0.2077 1.1998 0.026 Uiso 1 1 calc R
C23 C 0.0223(3) -0.2401(2) 1.0789(2) 0.0218(5) Uani 1 1 d .
H23 H -0.0669 -0.1757 1.0809 0.026 Uiso 1 1 calc R
C24 C 0.0585(3) -0.3352(2) 1.0129(2) 0.0228(5) Uani 1 1 d .
H24 H -0.0017 -0.3483 0.9601 0.027 Uiso 1 1 calc R

loop_
_atom_site_aniso_label
_atom_site_aniso_U_11
_atom_site_aniso_U_22
_atom_site_aniso_U_33
_atom_site_aniso_U_23
_atom_site_aniso_U_13
_atom_site_aniso_U_12
B1 0.0171(13) 0.0180(13) 0.0174(13) -0.0036(11) -0.0053(11) -0.0009(10)
C1 0.0184(12) 0.0133(11) 0.0197(12) -0.0021(9) -0.0033(10) 0.0011(9)
N1 0.0182(10) 0.0145(9) 0.0162(10) -0.0013(8) -0.0009(8) -0.0036(7)
Ru1 0.01460(11) 0.01438(11) 0.01431(11) -0.00137(7) -0.00079(7) -0.00255(6)
C2 0.0200(12) 0.0222(12) 0.0174(12) -0.0016(10) -0.0045(10) -0.0009(9)
N2 0.0163(10) 0.0176(10) 0.0160(10) -0.0021(8) -0.0021(8) -0.0022(7)
C3 0.0176(12) 0.0222(12) 0.0241(13) -0.0049(10) -0.0047(10) -0.0039(9)
N3 0.0177(10) 0.0176(10) 0.0150(9) -0.0020(8) -0.0022(8) -0.0031(8)
C4 0.0176(11) 0.0159(11) 0.0204(12) -0.0037(9) -0.0005(10) -0.0011(9)
N4 0.0163(10) 0.0149(9) 0.0161(10) -0.0016(8) -0.0008(8) -0.0044(7)
C5 0.0244(13) 0.0199(12) 0.0171(12) -0.0049(10) -0.0019(10) -0.0018(10)
N5 0.0161(10) 0.0153(9) 0.0177(10) -0.0008(8) -0.0036(8) -0.0025(7)
C6 0.0201(12) 0.0184(11) 0.0223(12) -0.0066(10) -0.0024(10) -0.0049(9)
N6 0.0182(10) 0.0164(9) 0.0158(10) -0.0020(8) -0.0012(8) -0.0027(7)
C7 0.0226(13) 0.0193(12) 0.0217(12) -0.0043(10) 0.0000(11) -0.0058(9)
C8 0.0238(14) 0.0310(15) 0.0388(16) -0.0030(12) 0.0046(13) -0.0070(11)
C9 0.0385(16) 0.0237(13) 0.0205(13) -0.0024(10) 0.0036(12) -0.0133(11)
C10 0.0365(15) 0.0185(12) 0.0243(13) -0.0040(10) 0.0001(12) -0.0071(10)
C11 0.0178(12) 0.0172(11) 0.0238(12) -0.0034(10) -0.0070(10) -0.0028(9)
C12 0.0219(13) 0.0218(12) 0.0238(13) -0.0096(10) -0.0075(11) 0.0004(9)
C13 0.0197(12) 0.0208(12) 0.0172(12) -0.0037(10) -0.0052(10) 0.0000(9)
C14 0.0230(13) 0.0179(11) 0.0169(11) -0.0024(9) -0.0039(10) -0.0002(9)
C15 0.0213(13) 0.0249(12) 0.0211(12) -0.0065(10) -0.0082(11) 0.0014(10)
C16 0.0177(12) 0.0210(12) 0.0226(12) -0.0081(10) -0.0026(10) -0.0032(9)
C17 0.0166(12) 0.0223(12) 0.0174(12) -0.0033(10) -0.0006(10) -0.0049(9)
C18 0.0187(12) 0.0216(12) 0.0226(12) -0.0069(10) -0.0029(10) 0.0007(9)
C19 0.0202(12) 0.0167(11) 0.0192(12) -0.0037(10) -0.0046(10) -0.0015(9)
C20 0.0250(13) 0.0156(11) 0.0231(13) 0.0006(10) 0.0031(11) -0.0076(9)
C21 0.0198(12) 0.0169(11) 0.0181(12) 0.0054(9) -0.0018(10) -0.0048(9)
C22 0.0246(13) 0.0226(12) 0.0136(11) -0.0015(10) 0.0011(10) -0.0066(10)
C23 0.0179(12) 0.0234(12) 0.0178(12) -0.0005(10) 0.0035(10) -0.0051(9)
C24 0.0232(13) 0.0242(12) 0.0181(12) 0.0005(10) -0.0005(10) -0.0141(10)

loop_
_atom_type_symbol
_atom_type_description
_atom_type_scat_dispersion_real
_atom_type_scat_dispersion_imag
_atom_type_scat_source
C C 0.0181 0.0091 'International Tables Vol C Tables 4.2.6.8 and 6.1.1.4'
H H 0.0000 0.0000 'International Tables Vol C Tables 4.2.6.8 and 6.1.1.4'
B B 0.0090 0.0039 'International Tables Vol C Tables 4.2.6.8 and 6.1.1.4'
N N 0.0311 0.0180 'International Tables Vol C Tables 4.2.6.8 and 6.1.1.4'
Ru Ru 0.0552 3.2960 'International Tables Vol C Tables 4.2.6.8 and 6.1.1.4'

loop_
_geom_angle_atom_site_label_1
_geom_angle_atom_site_label_2
_geom_angle_atom_site_label_3
_geom_angle
N5 B1 N1 104.61(18)
N5 B1 N3 108.31(19)
N1 B1 N3 106.7(2)
N5 B1 C1 112.9(2)
N1 B1 C1 116.1(2)
N3 B1 C1 107.81(18)
C6 C1 C2 115.1(2)
C6 C1 B1 123.4(2)
C2 C1 B1 121.3(2)
C14 N1 N2 108.8(2)
C14 N1 B1 133.0(2)
N2 N1 B1 118.03(19)
N4 Ru1 N6 84.42(7)
N4 Ru1 N2 81.46(7)
N6 Ru1 N2 84.05(8)
N4 Ru1 C24 126.08(9)
N6 Ru1 C24 149.43(9)
N2 Ru1 C24 97.28(9)
N4 Ru1 C20 99.14(8)
N6 Ru1 C20 152.12(10)
N2 Ru1 C20 123.82(10)
C24 Ru1 C20 38.49(10)
N4 Ru1 C22 139.41(9)
N6 Ru1 C22 94.83(9)
N2 Ru1 C22 138.98(8)
C24 Ru1 C22 64.30(10)
C20 Ru1 C22 64.52(10)
N4 Ru1 C21 105.18(8)
N6 Ru1 C21 113.34(9)
N2 Ru1 C21 161.64(9)
C24 Ru1 C21 64.85(10)
C20 Ru1 C21 38.94(10)
C22 Ru1 C21 38.56(9)
N4 Ru1 C23 163.75(9)
N6 Ru1 C23 111.08(9)
N2 Ru1 C23 104.35(9)
C24 Ru1 C23 38.88(10)
C20 Ru1 C23 64.91(9)
C22 Ru1 C23 38.23(10)
C21 Ru1 C23 64.88(9)
C3 C2 C1 122.3(2)
C3 C2 H2 118.9
C1 C2 H2 118.9
C16 N2 N1 106.71(19)
C16 N2 Ru1 129.83(16)
N1 N2 Ru1 123.20(16)
C2 C3 C4 121.7(2)
C2 C3 H3 119.2
C4 C3 H3 119.2
C17 N3 N4 109.31(18)
C17 N3 B1 128.9(2)
N4 N3 B1 121.48(18)
C5 C4 C3 116.6(2)
C5 C4 C7 123.0(2)
C3 C4 C7 120.4(2)
C19 N4 N3 106.41(18)
C19 N4 Ru1 132.66(16)
N3 N4 Ru1 120.92(14)
C4 C5 C6 121.2(2)
C4 C5 H5 119.4
C6 C5 H5 119.4
C11 N5 N6 108.77(19)
C11 N5 B1 131.7(2)
N6 N5 B1 119.39(19)
C1 C6 C5 122.9(2)
C1 C6 H6 118.5
C5 C6 H6 118.5
C13 N6 N5 106.42(19)
C13 N6 Ru1 129.99(16)
N5 N6 Ru1 122.20(15)
C9 C7 C4 112.2(2)
C9 C7 C8 108.7(2)
C4 C7 C8 109.6(2)
C9 C7 C10 108.2(2)
C4 C7 C10 108.78(19)
C8 C7 C10 109.3(2)
C7 C8 H8A 109.5
C7 C8 H8B 109.5
H8A C8 H8B 109.5
C7 C8 H8C 109.5
H8A C8 H8C 109.5
H8B C8 H8C 109.5
C7 C9 H9A 109.5
C7 C9 H9B 109.5
H9A C9 H9B 109.5
C7 C9 H9C 109.5
H9A C9 H9C 109.5
H9B C9 H9C 109.5
C7 C10 H10A 109.5
C7 C10 H10B 109.5
H10A C10 H10B 109.5
C7 C10 H10C 109.5
H10A C10 H10C 109.5
H10B C10 H10C 109.5
N5 C11 C12 108.9(2)
N5 C11 H11 125.6
C12 C11 H11 125.6
C11 C12 C13 104.7(2)
C11 C12 H12 127.7
C13 C12 H12 127.7
N6 C13 C12 111.2(2)
N6 C13 H13 124.4
C12 C13 H13 124.4
N1 C14 C15 109.2(2)
N1 C14 H14 125.4
C15 C14 H14 125.4
C14 C15 C16 104.5(2)
C14 C15 H15 127.8
C16 C15 H15 127.8
N2 C16 C15 110.8(2)
N2 C16 H16 124.6
C15 C16 H16 124.6
N3 C17 C18 108.8(2)
N3 C17 H17 125.6
C18 C17 H17 125.6
C17 C18 C19 104.5(2)
C17 C18 H18 127.7
C19 C18 H18 127.7
N4 C19 C18 111.0(2)
N4 C19 H19 124.5
C18 C19 H19 124.5
C24 C20 C21 108.0(2)
C24 C20 Ru1 70.62(14)
C21 C20 Ru1 70.82(13)
C24 C20 H20 126.0
C21 C20 H20 126.0
Ru1 C20 H20 126.0
C22 C21 C20 107.0(2)
C22 C21 Ru1 70.70(13)
C20 C21 Ru1 70.24(13)
C22 C21 H21 126.5
C20 C21 H21 126.5
Ru1 C21 H21 126.5
C23 C22 C21 109.5(2)
C23 C22 Ru1 71.24(13)
C21 C22 Ru1 70.74(13)
C23 C22 H22 125.2
C21 C22 H22 125.2
Ru1 C22 H22 125.2
C22 C23 C24 106.9(2)
C22 C23 Ru1 70.53(13)
C24 C23 Ru1 69.80(13)
C22 C23 H23 126.6
C24 C23 H23 126.6
Ru1 C23 H23 126.6
C20 C24 C23 108.7(2)
C20 C24 Ru1 70.90(14)
C23 C24 Ru1 71.32(14)
C20 C24 H24 125.6
C23 C24 H24 125.6
Ru1 C24 H24 125.6

loop_
_geom_bond_atom_site_label_1
_geom_bond_atom_site_label_2
_geom_bond_distance
B1 N5 1.553(3)
B1 N1 1.566(4)
B1 N3 1.569(3)
B1 C1 1.605(3)
C1 C6 1.393(4)
C1 C2 1.408(4)
N1 C14 1.351(3)
N1 N2 1.370(3)
Ru1 N4 2.1020(19)
Ru1 N6 2.118(2)
Ru1 N2 2.138(2)
Ru1 C24 2.144(2)
Ru1 C20 2.148(2)
Ru1 C22 2.155(2)
Ru1 C21 2.156(2)
Ru1 C23 2.165(2)
C2 C3 1.386(3)
C2 H2 0.9500
N2 C16 1.331(3)
C3 C4 1.397(4)
C3 H3 0.9500
N3 C17 1.351(3)
N3 N4 1.365(3)
C4 C5 1.392(4)
C4 C7 1.533(3)
N4 C19 1.337(3)
C5 C6 1.395(3)
C5 H5 0.9500
N5 C11 1.356(3)
N5 N6 1.370(3)
C6 H6 0.9500
N6 C13 1.328(3)
C7 C9 1.526(4)
C7 C8 1.535(4)
C7 C10 1.538(3)
C8 H8A 0.9800
C8 H8B 0.9800
C8 H8C 0.9800
C9 H9A 0.9800
C9 H9B 0.9800
C9 H9C 0.9800
C10 H10A 0.9800
C10 H10B 0.9800
C10 H10C 0.9800
C11 C12 1.370(4)
C11 H11 0.9500
C12 C13 1.386(4)
C12 H12 0.9500
C13 H13 0.9500
C14 C15 1.373(4)
C14 H14 0.9500
C15 C16 1.395(4)
C15 H15 0.9500
C16 H16 0.9500
C17 C18 1.379(3)
C17 H17 0.9500
C18 C19 1.390(3)
C18 H18 0.9500
C19 H19 0.9500
C20 C24 1.415(4)
C20 C21 1.435(4)
C20 H20 1.0000
C21 C22 1.423(3)
C21 H21 1.0000
C22 C23 1.415(4)
C22 H22 1.0000
C23 C24 1.434(4)
C23 H23 1.0000
C24 H24 1.0000
